data_7051303
_journal_name_full 'New Journal of Chemistry'
_journal_paper_doi 10.1039/b002061n
_journal_year 2000
_chemical_formula_sum 'C22 H30 Fe N4 O7'
_chemical_formula_weight 518.34
_space_group_IT_number 2
_symmetry_cell_setting triclinic
_symmetry_space_group_name_Hall '-P 1'
_symmetry_space_group_name_H-M 'P -1'
_cell_angle_alpha 102.12(8)
_cell_angle_beta 104.00(10)
_cell_angle_gamma 103.66(8)
_cell_formula_units_Z 1
_cell_length_a 5.799(8)
_cell_length_b 9.962(7)
_cell_length_c 11.54(2)
_cell_measurement_temperature 293(2)
_cell_volume 602.8(14)
_diffrn_ambient_temperature 293(2)
_exptl_crystal_density_diffrn 1.428
_cod_depositor_comments
;
The following automatic conversions were performed:
'_symmetry_cell_setting' value 'Triclinic' changed to 'triclinic'
according to '/home/saulius/struct/CIF-dictionaries/cif_core.dic'
dictionary named 'cif_core.dic' version 2.4.1 from 2010-06-29.

Automatic conversion script
Id: cif_fix_enum 1527 2010-12-29 10:47:43Z saulius 
;
_cod_original_formula_sum 'C22 H30 Fe1 N4 O7'
_cod_database_code 7051303

loop_
_symmetry_equiv_pos_as_xyz
'x, y, z'
'-x, -y, -z'

loop_
_atom_site_label
_atom_site_type_symbol
_atom_site_fract_x
_atom_site_fract_y
_atom_site_fract_z
_atom_site_U_iso_or_equiv
_atom_site_adp_type
_atom_site_occupancy
_atom_site_symmetry_multiplicity
_atom_site_calc_flag
_atom_site_refinement_flags
_atom_site_disorder_assembly
_atom_site_disorder_group
Fe1 Fe 0.0000 0.0000 0.0000 0.0229(5) Uani 1 2 d S . .
C1 C -0.3361(14) -0.1532(8) -0.0762(7) 0.0307(17) Uani 1 1 d . . .
H1 H -0.4796 -0.1432 -0.1260 0.037 Uiso 1 1 d R . .
O1 O -0.3105(11) -0.2311(8) -0.3341(5) 0.0450(16) Uani 1 1 d . . .
N1 N -0.3430(12) -0.3527(7) -0.5780(6) 0.0333(16) Uani 1 1 d . . .
H1A H -0.3299 -0.3165 -0.4929 0.087 Uiso 1 1 d R . .
C2 C -0.2628(16) -0.1230(9) 0.0547(7) 0.0344(18) Uani 1 1 d . . .
H2 H -0.3512 -0.0904 0.1060 0.041 Uiso 1 1 d R . .
O2 O 0.0543(10) -0.2650(6) -0.2625(5) 0.0391(15) Uani 1 1 d . . .
N2 N -0.2707(12) -0.5161(7) -0.7264(5) 0.0290(15) Uani 1 1 d . . .
H2A H -0.1986 -0.5914 -0.7440 0.970 Uiso 1 1 d R . .
C3 C -0.0324(16) -0.1507(9) 0.0947(7) 0.0342(18) Uani 1 1 d . . .
H3 H 0.0574 -0.1390 0.1766 0.041 Uiso 1 1 d R . .
C4 C 0.0358(15) -0.1996(8) -0.0125(7) 0.0299(17) Uani 1 1 d . . .
H4 H 0.1792 -0.2258 -0.0131 0.036 Uiso 1 1 d R . .
C5 C -0.1496(13) -0.2014(8) -0.1182(6) 0.0251(16) Uani 1 1 d . . .
C6 C -0.1289(14) -0.2322(8) -0.2461(7) 0.0289(17) Uani 1 1 d . . .
C7 C -0.458(2) -0.2863(10) -0.6688(8) 0.045(2) Uani 1 1 d . . .
H7A H -0.3327 -0.2059 -0.6742 0.054 Uiso 1 1 d R . .
H7B H -0.5840 -0.2503 -0.6427 0.054 Uiso 1 1 d R . .
C9 C -0.2584(13) -0.4598(8) -0.6105(6) 0.0247(16) Uani 1 1 d . . .
C11 C -0.3911(17) -0.4670(9) -0.8293(7) 0.0363(19) Uani 1 1 d . . .
H11A H -0.4757 -0.5484 -0.9029 0.044 Uiso 1 1 d R . .
H11B H -0.2662 -0.3989 -0.8483 0.044 Uiso 1 1 d R . .
C12 C -0.5742(18) -0.3967(10) -0.7936(8) 0.045(2) Uani 1 1 d . . .
H12A H -0.7158 -0.4694 -0.7908 0.054 Uiso 1 1 d R . .
H12B H -0.6344 -0.3508 -0.8559 0.054 Uiso 1 1 d R . .
C13 C -0.1403(13) -0.5224(8) -0.5136(6) 0.0262(16) Uani 1 1 d . . .
H13A H -0.2062 -0.6267 -0.5424 0.031 Uiso 1 1 d R . .
H13B H -0.1807 -0.4898 -0.4378 0.031 Uiso 1 1 d R . .
O3 O 0.342(2) -0.0688(11) -0.3515(9) 0.098(3) Uani 1 1 d . . .
O4 O -0.155(3) 0.0709(18) -0.4041(12) 0.068(4) Uani 0.50 1 d P . .

loop_
_atom_site_aniso_label
_atom_site_aniso_U_11
_atom_site_aniso_U_22
_atom_site_aniso_U_33
_atom_site_aniso_U_23
_atom_site_aniso_U_13
_atom_site_aniso_U_12
Fe1 0.0212(8) 0.0275(9) 0.0170(8) 0.0015(6) 0.0026(6) 0.0097(6)
C1 0.020(4) 0.037(4) 0.029(4) 0.004(3) 0.005(3) 0.007(3)
O1 0.035(3) 0.074(5) 0.024(3) 0.001(3) 0.005(3) 0.030(3)
N1 0.036(4) 0.039(4) 0.027(3) 0.007(3) 0.006(3) 0.020(3)
C2 0.038(5) 0.033(4) 0.034(4) 0.007(3) 0.020(4) 0.008(4)
O2 0.034(3) 0.049(4) 0.037(3) 0.000(3) 0.014(3) 0.025(3)
N2 0.035(4) 0.037(4) 0.017(3) 0.007(3) 0.005(3) 0.018(3)
C3 0.038(5) 0.036(4) 0.023(4) 0.010(3) 0.002(3) 0.008(4)
C4 0.030(4) 0.031(4) 0.029(4) 0.012(3) 0.004(3) 0.013(3)
C5 0.021(4) 0.027(4) 0.020(3) -0.004(3) 0.001(3) 0.008(3)
C6 0.021(4) 0.033(4) 0.024(4) -0.003(3) 0.001(3) 0.006(3)
C7 0.065(6) 0.042(5) 0.040(5) 0.019(4) 0.016(4) 0.035(5)
C9 0.018(3) 0.032(4) 0.020(3) 0.004(3) -0.001(3) 0.010(3)
C11 0.050(5) 0.036(5) 0.023(4) 0.015(3) 0.001(3) 0.018(4)
C12 0.049(5) 0.051(5) 0.037(5) 0.024(4) 0.001(4) 0.025(5)
C13 0.023(4) 0.035(4) 0.020(3) 0.006(3) 0.003(3) 0.014(3)
O3 0.143(10) 0.089(7) 0.092(7) 0.041(6) 0.052(7) 0.061(7)
O4 0.109(13) 0.082(11) 0.029(7) 0.024(7) 0.018(7) 0.052(10)

loop_
_geom_bond_atom_site_label_1
_geom_bond_atom_site_label_2
_geom_bond_distance
_geom_bond_site_symmetry_2
_geom_bond_publ_flag
Fe1 C5 2.023(7) . ?
Fe1 C5 2.023(7) 2 ?
Fe1 C1 2.025(8) . ?
Fe1 C1 2.025(8) 2 ?
Fe1 C4 2.026(8) 2 ?
Fe1 C4 2.026(8) . ?
Fe1 C2 2.032(8) 2 ?
Fe1 C2 2.032(8) . ?
Fe1 C3 2.035(8) 2 ?
Fe1 C3 2.035(8) . ?
C1 C2 1.410(11) . ?
C1 C5 1.427(10) . ?
C1 H1 0.9300 . ?
O1 C6 1.278(9) . ?
N1 C9 1.299(9) . ?
N1 C7 1.463(10) . ?
N1 H1A 0.9500 . ?
C2 C3 1.416(12) . ?
C2 H2 0.9299 . ?
O2 C6 1.227(9) . ?
N2 C9 1.315(9) . ?
N2 C11 1.462(9) . ?
N2 H2A 0.9500 . ?
C3 C4 1.413(11) . ?
C3 H3 0.9300 . ?
C4 C5 1.411(10) . ?
C4 H4 0.9300 . ?
C5 C6 1.484(10) . ?
C7 C12 1.500(13) . ?
C7 H7A 0.9700 . ?
C7 H7B 0.9700 . ?
C9 C13 1.495(10) . ?
C11 C12 1.493(13) . ?
C11 H11A 0.9700 . ?
C11 H11B 0.9699 . ?
C12 H12A 0.9700 . ?
C12 H12B 0.9700 . ?
C13 C13 1.515(14) 2_544 ?
C13 H13A 0.9700 . ?
C13 H13B 0.9699 . ?
